data_7104417
loop_
_publ_author_name
'Ruiz, Javier'
'Perandones, Bernab\'e F'

_publ_section_title
;
 Metal-induced tautomerization of oxazole and thiazole molecules to
 heterocyclic carbenes.
;
_journal_issue 19
_journal_name_full 'Chemical communications (Cambridge, England)'
_journal_page_first 2741
_journal_page_last 2743
_journal_paper_doi 10.1039/b900955h
_journal_volume 34
_journal_year 2009
_chemical_compound_source 'synthesis as described'
_chemical_formula_moiety 'C34 H25 Au Mn N3 O3 P S, F6 P'
_chemical_formula_sum 'C34 H25 Au F6 Mn N3 O3 P2 S'
_chemical_formula_weight 983.48
_chemical_name_systematic
;
?
;
_space_group_IT_number 2
_symmetry_cell_setting triclinic
_symmetry_Int_Tables_number 2
_symmetry_space_group_name_Hall '-P 1'
_symmetry_space_group_name_H-M 'P -1'
_atom_sites_solution_hydrogens geom
_atom_sites_solution_primary direct
_atom_sites_solution_secondary difmap
_audit_conform_dict_location ftp://ftp.iucr.org/pub/cif_core.dic
_audit_conform_dict_name cif_core.dic
_audit_conform_dict_version 2.3
_audit_creation_date 2008-03-28T17:22:46-00:00
_audit_creation_method 'WinGX routine CIF_UPDATE'
_cell_angle_alpha 94.041(2)
_cell_angle_beta 101.191(2)
_cell_angle_gamma 112.355(2)
_cell_formula_units_Z 2
_cell_length_a 11.0938(3)
_cell_length_b 11.4700(4)
_cell_length_c 15.1096(5)
_cell_measurement_reflns_used 1940
_cell_measurement_temperature 100(2)
_cell_measurement_theta_max 27.36
_cell_measurement_theta_min 2.68
_cell_measurement_wavelength 0.71073
_cell_volume 1722.13(10)
_computing_cell_refinement 'APPEX2 (BRUKER AXS, 2005)'
_computing_data_collection 'APPEX2 (BRUKER AXS, 2005)'
_computing_data_reduction 'APPEX2 (BRUKER AXS, 2005)'
_computing_molecular_graphics 'Ortep-3 for Windows (Farrugia, 1997)'
_computing_publication_material 'WinGX publication routines (Farrugia, 1999)'
_computing_structure_refinement 'SHELXL-97 (Sheldrick, 1997)'
_computing_structure_solution 'DIRDIF99 (Beurskens, 1999)'
_diffrn_ambient_temperature 100(2)
_diffrn_measured_fraction_theta_full 0.98
_diffrn_measured_fraction_theta_max 0.98
_diffrn_measurement_device 'four-circle diffractometer'
_diffrn_measurement_device_type 'BRUKER APPEX-II CCD'
_diffrn_measurement_method 'omega and phi scans'
_diffrn_radiation_monochromator graphite
_diffrn_radiation_probe x-ray
_diffrn_radiation_source 'fine-focus sealed tube'
_diffrn_radiation_type MoK\a
_diffrn_radiation_wavelength 0.7107
_diffrn_reflns_av_R_equivalents 0.0521
_diffrn_reflns_av_unetI/netI 0.0599
_diffrn_reflns_limit_h_max 14
_diffrn_reflns_limit_h_min -14
_diffrn_reflns_limit_k_max 14
_diffrn_reflns_limit_k_min -14
_diffrn_reflns_limit_l_max 19
_diffrn_reflns_limit_l_min -19
_diffrn_reflns_number 57416
_diffrn_reflns_theta_full 27.58
_diffrn_reflns_theta_max 27.58
_diffrn_reflns_theta_min 1.39
_exptl_absorpt_coefficient_mu 4.848
_exptl_absorpt_correction_T_max 0.71035
_exptl_absorpt_correction_T_min 0.5293
_exptl_absorpt_correction_type multi-scan
_exptl_absorpt_process_details 'BRUKER SADABS'
_exptl_crystal_colour yellow
_exptl_crystal_density_diffrn 1.897
_exptl_crystal_density_method 'not measured'
_exptl_crystal_description plate
_exptl_crystal_F_000 956
_exptl_crystal_size_max 0.17
_exptl_crystal_size_mid 0.11
_exptl_crystal_size_min 0.07
_refine_diff_density_max 0.776
_refine_diff_density_min -0.824
_refine_diff_density_rms 0.146
_refine_ls_extinction_method none
_refine_ls_goodness_of_fit_ref 0.993
_refine_ls_hydrogen_treatment constr
_refine_ls_matrix_type full
_refine_ls_number_parameters 460
_refine_ls_number_reflns 7802
_refine_ls_number_restraints 0
_refine_ls_restrained_S_all 0.993
_refine_ls_R_factor_all 0.0398
_refine_ls_R_factor_gt 0.0305
_refine_ls_shift/su_max 0.001
_refine_ls_shift/su_mean 0
_refine_ls_structure_factor_coef Fsqd
_refine_ls_weighting_details 'calc w=1/[\s^2^(Fo^2^)+(0.0180P)^2^+0.0000P] where P=(Fo^2^+2Fc^2^)/3'
_refine_ls_weighting_scheme calc
_refine_ls_wR_factor_gt 0.0493
_refine_ls_wR_factor_ref 0.0519
_reflns_number_gt 6738
_reflns_number_total 7802
_reflns_threshold_expression >2sigma(I)
_cod_data_source_file B900955H.txt
_cod_data_source_block 7b
_cod_database_code 7104417

loop_
_symmetry_equiv_pos_as_xyz
'x, y, z'
'-x, -y, -z'

loop_
_atom_site_label
_atom_site_type_symbol
_atom_site_fract_x
_atom_site_fract_y
_atom_site_fract_z
_atom_site_U_iso_or_equiv
_atom_site_adp_type
_atom_site_occupancy
_atom_site_symmetry_multiplicity
_atom_site_calc_flag
_atom_site_refinement_flags
_atom_site_disorder_assembly
_atom_site_disorder_group
Mn1 Mn 0.39907(5) 0.73796(4) 0.31310(3) 0.01166(12) Uani 1 1 d . . .
N51 N 0.2763(3) 0.6233(2) 0.38504(18) 0.0120(6) Uani 1 1 d . . .
C1 C 0.1415(3) 0.5659(3) 0.3589(2) 0.0135(8) Uani 1 1 d . . .
H1 H 0.0975 0.5866 0.3074 0.016 Uiso 1 1 calc R . .
C52 C 0.0660(3) 0.4779(3) 0.4051(2) 0.0157(8) Uani 1 1 d . . .
H2 H -0.0271 0.4407 0.3856 0.019 Uiso 1 1 calc R . .
C3 C 0.1305(3) 0.4456(3) 0.4810(2) 0.0160(8) Uani 1 1 d . . .
H3 H 0.0817 0.3834 0.5116 0.019 Uiso 1 1 calc R . .
C54 C 0.2678(3) 0.5064(3) 0.5107(2) 0.0145(8) Uani 1 1 d . . .
H54 H 0.3125 0.4879 0.5628 0.017 Uiso 1 1 calc R . .
C55 C 0.3394(3) 0.5962(3) 0.4620(2) 0.0121(7) Uani 1 1 d . . .
C6 C 0.4848(3) 0.6725(3) 0.4899(2) 0.0126(7) Uani 1 1 d . . .
C7 C 0.5658(3) 0.6713(3) 0.5716(2) 0.0176(8) Uani 1 1 d . . .
H7 H 0.53 0.6155 0.6106 0.021 Uiso 1 1 calc R . .
C8 C 0.7004(3) 0.7534(3) 0.5953(2) 0.0187(8) Uani 1 1 d . . .
H8 H 0.7557 0.7546 0.6505 0.022 Uiso 1 1 calc R . .
C9 C 0.7505(3) 0.8335(3) 0.5348(2) 0.0162(8) Uani 1 1 d . . .
H9 H 0.8404 0.8899 0.5487 0.019 Uiso 1 1 calc R . .
C10 C 0.6656(3) 0.8285(3) 0.4538(2) 0.0154(8) Uani 1 1 d . . .
H10 H 0.7009 0.8811 0.413 0.018 Uiso 1 1 calc R . .
N2 N 0.5342(3) 0.7515(2) 0.43053(18) 0.0117(6) Uani 1 1 d . . .
C11 C 0.3838(3) 0.8817(3) 0.3581(2) 0.0176(8) Uani 1 1 d . . .
O1 O 0.3845(2) 0.9772(2) 0.38685(18) 0.0276(6) Uani 1 1 d . . .
C12 C 0.5155(3) 0.8383(3) 0.2529(2) 0.0154(8) Uani 1 1 d . . .
O2 O 0.5825(3) 0.9029(2) 0.21222(17) 0.0249(6) Uani 1 1 d . . .
C13 C 0.2682(4) 0.7084(3) 0.2109(3) 0.0159(8) Uani 1 1 d . . .
O3 O 0.1892(3) 0.6889(2) 0.14443(18) 0.0249(6) Uani 1 1 d . . .
N1 N 0.4319(3) 0.5795(2) 0.26474(18) 0.0114(6) Uani 1 1 d . . .
C5 C 0.5635(3) 0.5965(3) 0.2672(2) 0.0137(7) Uani 1 1 d . . .
H5 H 0.636 0.6732 0.2928 0.016 Uiso 1 1 calc R . .
C4 C 0.5790(3) 0.4943(3) 0.2300(2) 0.0156(8) Uani 1 1 d . . .
H4 H 0.6607 0.4912 0.2268 0.019 Uiso 1 1 calc R . .
S3 S 0.42558(9) 0.37191(8) 0.18965(6) 0.0158(2) Uani 1 1 d . . .
C2 C 0.3430(3) 0.4630(3) 0.2239(2) 0.0122(7) Uani 1 1 d . . .
Au1 Au 0.138316(13) 0.379566(12) 0.191562(9) 0.01134(4) Uani 1 1 d . . .
P1 P -0.09040(9) 0.26463(8) 0.14861(6) 0.01152(19) Uani 1 1 d . . .
C17 C -0.1612(3) 0.2159(3) 0.2456(2) 0.0119(7) Uani 1 1 d . . .
C18 C -0.2744(3) 0.2337(3) 0.2597(2) 0.0153(8) Uani 1 1 d . . .
H18 H -0.3203 0.2649 0.2161 0.018 Uiso 1 1 calc R . .
C19 C -0.3186(4) 0.2051(3) 0.3382(2) 0.0221(9) Uani 1 1 d . . .
H19 H -0.3945 0.2165 0.3467 0.027 Uiso 1 1 calc R . .
C20 C -0.2508(4) 0.1598(3) 0.4040(2) 0.0203(8) Uani 1 1 d . . .
H20 H -0.2792 0.1432 0.4575 0.024 Uiso 1 1 calc R . .
C21 C -0.1400(3) 0.1391(3) 0.3899(2) 0.0176(8) Uani 1 1 d . . .
H21 H -0.0957 0.1062 0.4333 0.021 Uiso 1 1 calc R . .
C22 C -0.0956(3) 0.1675(3) 0.3113(2) 0.0146(7) Uani 1 1 d . . .
H22 H -0.0209 0.1541 0.3025 0.017 Uiso 1 1 calc R . .
C23 C -0.1898(3) 0.3413(3) 0.0885(2) 0.0125(7) Uani 1 1 d . . .
C24 C -0.3196(3) 0.2695(3) 0.0361(2) 0.0191(8) Uani 1 1 d . . .
H24 H -0.3548 0.1809 0.0298 0.023 Uiso 1 1 calc R . .
C25 C -0.3964(4) 0.3295(4) -0.0065(2) 0.0257(9) Uani 1 1 d . . .
H25 H -0.4833 0.2812 -0.0409 0.031 Uiso 1 1 calc R . .
C26 C -0.3440(4) 0.4618(4) 0.0019(3) 0.0279(10) Uani 1 1 d . . .
H26 H -0.3955 0.502 -0.0273 0.034 Uiso 1 1 calc R . .
C27 C -0.2155(4) 0.5334(4) 0.0537(3) 0.0290(10) Uani 1 1 d . . .
H27 H -0.1808 0.622 0.0598 0.035 Uiso 1 1 calc R . .
C28 C -0.1381(4) 0.4736(3) 0.0968(2) 0.0205(8) Uani 1 1 d . . .
H28 H -0.0513 0.5223 0.1313 0.025 Uiso 1 1 calc R . .
C29 C -0.1301(3) 0.1214(3) 0.0697(2) 0.0127(7) Uani 1 1 d . . .
C30 C -0.1871(3) -0.0012(3) 0.0901(2) 0.0188(8) Uani 1 1 d . . .
H30 H -0.2087 -0.0134 0.1462 0.023 Uiso 1 1 calc R . .
C31 C -0.2115(4) -0.1051(3) 0.0262(3) 0.0274(10) Uani 1 1 d . . .
H31 H -0.2483 -0.1873 0.0398 0.033 Uiso 1 1 calc R . .
C32 C -0.1814(4) -0.0870(4) -0.0574(3) 0.0287(10) Uani 1 1 d . . .
H32 H -0.1991 -0.1573 -0.1003 0.034 Uiso 1 1 calc R . .
C33 C -0.1251(4) 0.0348(4) -0.0783(2) 0.0253(9) Uani 1 1 d . . .
H33 H -0.1045 0.0466 -0.1347 0.03 Uiso 1 1 calc R . .
C34 C -0.0998(3) 0.1382(3) -0.0148(2) 0.0179(8) Uani 1 1 d . . .
H34 H -0.0619 0.2202 -0.0284 0.021 Uiso 1 1 calc R . .
P2 P 0.03277(9) 0.18231(9) 0.68684(7) 0.0186(2) Uani 1 1 d . . .
F1 F 0.1177(2) 0.3210(2) 0.66689(17) 0.0436(6) Uani 1 1 d . . .
F2 F -0.0518(2) 0.04317(18) 0.70646(14) 0.0270(5) Uani 1 1 d . . .
F3 F 0.0645(3) 0.1183(2) 0.60162(16) 0.0527(8) Uani 1 1 d . . .
F4 F 0.1634(2) 0.1826(2) 0.75229(18) 0.0543(8) Uani 1 1 d . . .
F5 F -0.0028(3) 0.2446(2) 0.76961(15) 0.0477(7) Uani 1 1 d . . .
F6 F -0.0968(2) 0.1822(2) 0.61920(15) 0.0335(6) Uani 1 1 d . . .

loop_
_atom_site_aniso_label
_atom_site_aniso_U_11
_atom_site_aniso_U_22
_atom_site_aniso_U_33
_atom_site_aniso_U_23
_atom_site_aniso_U_13
_atom_site_aniso_U_12
Mn1 0.0107(3) 0.0117(3) 0.0134(3) 0.0034(2) 0.0045(2) 0.0044(2)
N51 0.0138(16) 0.0102(14) 0.0132(16) 0.0004(12) 0.0039(13) 0.0060(13)
C1 0.0128(19) 0.0145(17) 0.0124(18) -0.0010(15) 0.0029(15) 0.0052(16)
C52 0.0129(19) 0.0141(18) 0.017(2) -0.0028(15) 0.0052(16) 0.0022(16)
C3 0.022(2) 0.0124(17) 0.015(2) 0.0040(15) 0.0099(17) 0.0058(16)
C54 0.018(2) 0.0154(18) 0.0109(18) 0.0025(15) 0.0043(16) 0.0076(16)
C55 0.0134(19) 0.0127(17) 0.0116(18) -0.0020(14) 0.0031(15) 0.0075(15)
C6 0.0138(19) 0.0118(17) 0.0150(19) 0.0019(15) 0.0074(16) 0.0063(15)
C7 0.018(2) 0.0215(19) 0.016(2) 0.0032(16) 0.0058(17) 0.0095(17)
C8 0.016(2) 0.024(2) 0.015(2) -0.0031(16) -0.0026(16) 0.0100(17)
C9 0.0093(18) 0.0137(18) 0.020(2) -0.0035(16) 0.0006(16) 0.0009(15)
C10 0.013(2) 0.0126(17) 0.019(2) 0.0019(15) 0.0050(16) 0.0040(16)
N2 0.0122(16) 0.0100(14) 0.0129(15) 0.0006(12) 0.0044(13) 0.0041(13)
C11 0.014(2) 0.0199(19) 0.019(2) 0.0069(16) 0.0067(16) 0.0049(16)
O1 0.0277(16) 0.0186(14) 0.0427(18) 0.0027(12) 0.0159(14) 0.0127(13)
C12 0.0145(19) 0.0172(18) 0.0149(19) -0.0018(16) 0.0006(16) 0.0088(16)
O2 0.0256(15) 0.0226(14) 0.0276(16) 0.0081(12) 0.0177(13) 0.0047(12)
C13 0.013(2) 0.0141(18) 0.024(2) 0.0099(16) 0.0102(18) 0.0055(16)
O3 0.0196(15) 0.0341(16) 0.0203(15) 0.0122(13) 0.0011(13) 0.0104(13)
N1 0.0111(15) 0.0127(14) 0.0113(15) 0.0043(12) 0.0052(13) 0.0042(13)
C5 0.0085(18) 0.0147(17) 0.0141(19) 0.0021(15) 0.0006(15) 0.0017(15)
C4 0.0114(19) 0.0197(18) 0.0162(19) 0.0029(15) 0.0048(16) 0.0061(16)
S3 0.0135(5) 0.0144(4) 0.0187(5) -0.0011(4) 0.0039(4) 0.0052(4)
C2 0.0132(19) 0.0153(18) 0.0106(18) 0.0051(14) 0.0032(15) 0.0078(16)
Au1 0.00939(7) 0.01099(7) 0.01252(8) 0.00134(5) 0.00235(5) 0.00311(5)
P1 0.0103(5) 0.0113(4) 0.0122(5) 0.0024(4) 0.0027(4) 0.0035(4)
C17 0.0106(18) 0.0112(16) 0.0116(18) 0.0003(14) 0.0024(15) 0.0025(15)
C18 0.0159(19) 0.0149(17) 0.017(2) 0.0026(15) 0.0043(16) 0.0084(16)
C19 0.022(2) 0.023(2) 0.024(2) -0.0011(17) 0.0116(18) 0.0099(18)
C20 0.025(2) 0.022(2) 0.016(2) 0.0044(16) 0.0111(17) 0.0075(18)
C21 0.018(2) 0.0130(18) 0.017(2) 0.0043(15) -0.0006(16) 0.0027(16)
C22 0.0114(19) 0.0142(17) 0.0148(19) 0.0035(15) 0.0011(15) 0.0024(15)
C23 0.0146(19) 0.0143(17) 0.0116(18) 0.0056(14) 0.0070(15) 0.0067(15)
C24 0.015(2) 0.023(2) 0.017(2) 0.0002(16) 0.0028(17) 0.0068(17)
C25 0.019(2) 0.048(3) 0.014(2) 0.0063(19) 0.0014(17) 0.020(2)
C26 0.033(3) 0.050(3) 0.024(2) 0.025(2) 0.016(2) 0.033(2)
C27 0.031(3) 0.029(2) 0.040(3) 0.022(2) 0.018(2) 0.018(2)
C28 0.015(2) 0.0190(19) 0.029(2) 0.0070(17) 0.0089(18) 0.0063(17)
C29 0.0092(18) 0.0115(17) 0.0148(19) -0.0021(14) -0.0011(15) 0.0041(15)
C30 0.015(2) 0.0181(19) 0.024(2) 0.0015(16) 0.0110(17) 0.0045(16)
C31 0.019(2) 0.0131(18) 0.048(3) -0.0008(18) 0.017(2) 0.0015(17)
C32 0.016(2) 0.027(2) 0.034(3) -0.0159(19) 0.0012(19) 0.0047(18)
C33 0.024(2) 0.036(2) 0.014(2) -0.0019(18) 0.0034(17) 0.013(2)
C34 0.017(2) 0.0219(19) 0.015(2) 0.0031(16) 0.0045(16) 0.0076(17)
P2 0.0144(5) 0.0230(5) 0.0190(5) 0.0067(4) 0.0054(4) 0.0070(4)
F1 0.0233(13) 0.0393(14) 0.0525(17) 0.0314(13) -0.0024(12) -0.0029(11)
F2 0.0306(13) 0.0156(11) 0.0298(13) 0.0026(9) 0.0102(11) 0.0027(10)
F3 0.084(2) 0.0737(18) 0.0439(16) 0.0305(14) 0.0469(16) 0.0594(17)
F4 0.0171(13) 0.0642(18) 0.0669(19) 0.0486(15) -0.0089(13) 0.0030(13)
F5 0.086(2) 0.0292(13) 0.0292(14) -0.0037(11) 0.0246(14) 0.0204(14)
F6 0.0188(12) 0.0361(13) 0.0414(15) 0.0067(11) -0.0043(11) 0.0119(11)

loop_
_atom_type_symbol
_atom_type_description
_atom_type_scat_dispersion_real
_atom_type_scat_dispersion_imag
_atom_type_scat_source
C C 0.0033 0.0016 'International Tables Vol C Tables 4.2.6.8 and 6.1.1.4'
H H 0 0 'International Tables Vol C Tables 4.2.6.8 and 6.1.1.4'
Au Au -2.0133 8.8022 'International Tables Vol C Tables 4.2.6.8 and 6.1.1.4'
F F 0.0171 0.0103 'International Tables Vol C Tables 4.2.6.8 and 6.1.1.4'
Mn Mn 0.3368 0.7283 'International Tables Vol C Tables 4.2.6.8 and 6.1.1.4'
N N 0.0061 0.0033 'International Tables Vol C Tables 4.2.6.8 and 6.1.1.4'
O O 0.0106 0.006 'International Tables Vol C Tables 4.2.6.8 and 6.1.1.4'
P P 0.1023 0.0942 'International Tables Vol C Tables 4.2.6.8 and 6.1.1.4'
S S 0.1246 0.1234 'International Tables Vol C Tables 4.2.6.8 and 6.1.1.4'

loop_
_geom_angle_atom_site_label_1
_geom_angle_atom_site_label_2
_geom_angle_atom_site_label_3
_geom_angle
_geom_angle_site_symmetry_1
_geom_angle_site_symmetry_3
_geom_angle_publ_flag
C13 Mn1 C12 86.96(15) . . ?
C13 Mn1 C11 92.39(15) . . ?
C12 Mn1 C11 86.97(14) . . ?
C13 Mn1 N2 173.70(13) . . ?
C12 Mn1 N2 98.46(13) . . ?
C11 Mn1 N2 91.12(13) . . ?
C13 Mn1 N51 95.82(13) . . ?
C12 Mn1 N51 176.90(13) . . ?
C11 Mn1 N51 94.27(12) . . ?
N2 Mn1 N51 78.69(11) . . ?
C13 Mn1 N1 90.81(12) . . ?
C12 Mn1 N1 90.52(12) . . ?
C11 Mn1 N1 175.82(14) . . ?
N2 Mn1 N1 85.94(10) . . ?
N51 Mn1 N1 88.08(10) . . ?
C1 N51 C55 118.4(3) . . ?
C1 N51 Mn1 125.8(2) . . ?
C55 N51 Mn1 115.6(2) . . ?
N51 C1 C52 122.6(3) . . ?
N51 C1 H1 118.7 . . ?
C52 C1 H1 118.7 . . ?
C1 C52 C3 119.1(3) . . ?
C1 C52 H2 120.5 . . ?
C3 C52 H2 120.5 . . ?
C54 C3 C52 119.1(3) . . ?
C54 C3 H3 120.4 . . ?
C52 C3 H3 120.4 . . ?
C3 C54 C55 119.5(3) . . ?
C3 C54 H54 120.2 . . ?
C55 C54 H54 120.2 . . ?
N51 C55 C54 121.2(3) . . ?
N51 C55 C6 114.4(3) . . ?
C54 C55 C6 124.4(3) . . ?
N2 C6 C7 121.7(3) . . ?
N2 C6 C55 114.3(3) . . ?
C7 C6 C55 123.9(3) . . ?
C6 C7 C8 119.9(3) . . ?
C6 C7 H7 120 . . ?
C8 C7 H7 120 . . ?
C9 C8 C7 118.3(3) . . ?
C9 C8 H8 120.8 . . ?
C7 C8 H8 120.8 . . ?
C10 C9 C8 119.0(3) . . ?
C10 C9 H9 120.5 . . ?
C8 C9 H9 120.5 . . ?
N2 C10 C9 123.5(3) . . ?
N2 C10 H10 118.3 . . ?
C9 C10 H10 118.3 . . ?
C10 N2 C6 117.5(3) . . ?
C10 N2 Mn1 126.7(2) . . ?
C6 N2 Mn1 115.8(2) . . ?
O1 C11 Mn1 174.7(3) . . ?
O2 C12 Mn1 175.9(3) . . ?
O3 C13 Mn1 177.1(3) . . ?
C2 N1 C5 112.6(3) . . ?
C2 N1 Mn1 129.5(2) . . ?
C5 N1 Mn1 117.7(2) . . ?
C4 C5 N1 115.6(3) . . ?
C4 C5 H5 122.2 . . ?
N1 C5 H5 122.2 . . ?
C5 C4 S3 109.2(2) . . ?
C5 C4 H4 125.4 . . ?
S3 C4 H4 125.4 . . ?
C4 S3 C2 92.39(15) . . ?
N1 C2 S3 110.2(2) . . ?
N1 C2 Au1 132.9(2) . . ?
S3 C2 Au1 116.91(17) . . ?
C2 Au1 P1 173.44(9) . . ?
C23 P1 C29 103.77(15) . . ?
C23 P1 C17 105.50(14) . . ?
C29 P1 C17 107.70(15) . . ?
C23 P1 Au1 117.04(11) . . ?
C29 P1 Au1 109.96(10) . . ?
C17 P1 Au1 112.19(11) . . ?
C22 C17 C18 118.6(3) . . ?
C22 C17 P1 119.0(2) . . ?
C18 C17 P1 122.3(3) . . ?
C19 C18 C17 120.5(3) . . ?
C19 C18 H18 119.7 . . ?
C17 C18 H18 119.7 . . ?
C20 C19 C18 120.4(3) . . ?
C20 C19 H19 119.8 . . ?
C18 C19 H19 119.8 . . ?
C19 C20 C21 119.7(3) . . ?
C19 C20 H20 120.1 . . ?
C21 C20 H20 120.1 . . ?
C22 C21 C20 120.0(3) . . ?
C22 C21 H21 120 . . ?
C20 C21 H21 120 . . ?
C21 C22 C17 120.8(3) . . ?
C21 C22 H22 119.6 . . ?
C17 C22 H22 119.6 . . ?
C28 C23 C24 119.3(3) . . ?
C28 C23 P1 119.8(3) . . ?
C24 C23 P1 120.8(2) . . ?
C25 C24 C23 120.3(3) . . ?
C25 C24 H24 119.9 . . ?
C23 C24 H24 119.9 . . ?
C24 C25 C26 120.2(4) . . ?
C24 C25 H25 119.9 . . ?
C26 C25 H25 119.9 . . ?
C27 C26 C25 119.9(3) . . ?
C27 C26 H26 120.1 . . ?
C25 C26 H26 120.1 . . ?
C26 C27 C28 120.2(4) . . ?
C26 C27 H27 119.9 . . ?
C28 C27 H27 119.9 . . ?
C27 C28 C23 120.2(4) . . ?
C27 C28 H28 119.9 . . ?
C23 C28 H28 119.9 . . ?
C30 C29 C34 119.7(3) . . ?
C30 C29 P1 123.4(3) . . ?
C34 C29 P1 116.8(2) . . ?
C31 C30 C29 119.4(3) . . ?
C31 C30 H30 120.3 . . ?
C29 C30 H30 120.3 . . ?
C32 C31 C30 120.2(3) . . ?
C32 C31 H31 119.9 . . ?
C30 C31 H31 119.9 . . ?
C31 C32 C33 120.7(3) . . ?
C31 C32 H32 119.7 . . ?
C33 C32 H32 119.7 . . ?
C34 C33 C32 119.3(3) . . ?
C34 C33 H33 120.3 . . ?
C32 C33 H33 120.3 . . ?
C33 C34 C29 120.7(3) . . ?
C33 C34 H34 119.7 . . ?
C29 C34 H34 119.7 . . ?
F5 P2 F4 91.17(15) . . ?
F5 P2 F6 90.01(13) . . ?
F4 P2 F6 178.67(14) . . ?
F5 P2 F1 90.16(13) . . ?
F4 P2 F1 90.26(13) . . ?
F6 P2 F1 89.13(12) . . ?
F5 P2 F2 90.16(12) . . ?
F4 P2 F2 89.64(12) . . ?
F6 P2 F2 90.97(12) . . ?
F1 P2 F2 179.67(14) . . ?
F5 P2 F3 178.42(15) . . ?
F4 P2 F3 90.35(15) . . ?
F6 P2 F3 88.48(13) . . ?
F1 P2 F3 90.28(14) . . ?
F2 P2 F3 89.41(12) . . ?

loop_
_geom_bond_atom_site_label_1
_geom_bond_atom_site_label_2
_geom_bond_distance
_geom_bond_site_symmetry_2
_geom_bond_publ_flag
Mn1 C13 1.813(4) . ?
Mn1 C12 1.814(4) . ?
Mn1 C11 1.819(3) . ?
Mn1 N2 2.042(3) . ?
Mn1 N51 2.045(3) . ?
Mn1 N1 2.095(2) . ?
N51 C1 1.346(4) . ?
N51 C55 1.356(4) . ?
C1 C52 1.376(5) . ?
C1 H1 0.93 . ?
C52 C3 1.381(5) . ?
C52 H2 0.93 . ?
C3 C54 1.375(5) . ?
C3 H3 0.93 . ?
C54 C55 1.394(5) . ?
C54 H54 0.93 . ?
C55 C6 1.468(5) . ?
C6 N2 1.362(4) . ?
C6 C7 1.383(5) . ?
C7 C8 1.386(5) . ?
C7 H7 0.93 . ?
C8 C9 1.386(5) . ?
C8 H8 0.93 . ?
C9 C10 1.374(5) . ?
C9 H9 0.93 . ?
C10 N2 1.344(4) . ?
C10 H10 0.93 . ?
C11 O1 1.146(4) . ?
C12 O2 1.141(4) . ?
C13 O3 1.143(4) . ?
N1 C2 1.336(4) . ?
N1 C5 1.390(4) . ?
C5 C4 1.348(4) . ?
C5 H5 0.93 . ?
C4 S3 1.702(3) . ?
C4 H4 0.93 . ?
S3 C2 1.742(3) . ?
C2 Au1 2.040(3) . ?
Au1 P1 2.3007(9) . ?
P1 C23 1.810(3) . ?
P1 C29 1.812(3) . ?
P1 C17 1.817(3) . ?
C17 C22 1.389(5) . ?
C17 C18 1.399(4) . ?
C18 C19 1.383(5) . ?
C18 H18 0.93 . ?
C19 C20 1.380(5) . ?
C19 H19 0.93 . ?
C20 C21 1.388(4) . ?
C20 H20 0.93 . ?
C21 C22 1.386(4) . ?
C21 H21 0.93 . ?
C22 H22 0.93 . ?
C23 C28 1.390(4) . ?
C23 C24 1.394(5) . ?
C24 C25 1.381(5) . ?
C24 H24 0.93 . ?
C25 C26 1.389(5) . ?
C25 H25 0.93 . ?
C26 C27 1.380(6) . ?
C26 H26 0.93 . ?
C27 C28 1.388(5) . ?
C27 H27 0.93 . ?
C28 H28 0.93 . ?
C29 C30 1.391(4) . ?
C29 C34 1.390(5) . ?
C30 C31 1.384(4) . ?
C30 H30 0.93 . ?
C31 C32 1.379(5) . ?
C31 H31 0.93 . ?
C32 C33 1.384(5) . ?
C32 H32 0.93 . ?
C33 C34 1.374(4) . ?
C33 H33 0.93 . ?
C34 H34 0.93 . ?
P2 F5 1.584(2) . ?
P2 F4 1.587(2) . ?
P2 F6 1.593(2) . ?
P2 F1 1.596(2) . ?
P2 F2 1.597(2) . ?
P2 F3 1.600(2) . ?

loop_
_geom_torsion_atom_site_label_1
_geom_torsion_atom_site_label_2
_geom_torsion_atom_site_label_3
_geom_torsion_atom_site_label_4
_geom_torsion
_geom_torsion_site_symmetry_1
_geom_torsion_site_symmetry_2
_geom_torsion_site_symmetry_3
_geom_torsion_site_symmetry_4
_geom_torsion_publ_flag
C13 Mn1 N51 C1 -7.6(3) . . . . ?
C11 Mn1 N51 C1 85.3(3) . . . . ?
N2 Mn1 N51 C1 175.5(2) . . . . ?
N1 Mn1 N51 C1 -98.2(2) . . . . ?
C13 Mn1 N51 C55 167.0(2) . . . . ?
C11 Mn1 N51 C55 -100.2(2) . . . . ?
N2 Mn1 N51 C55 -9.89(19) . . . . ?
N1 Mn1 N51 C55 76.4(2) . . . . ?
C55 N51 C1 C52 -2.4(4) . . . . ?
Mn1 N51 C1 C52 172.0(2) . . . . ?
N51 C1 C52 C3 -0.7(4) . . . . ?
C1 C52 C3 C54 3.0(4) . . . . ?
C52 C3 C54 C55 -2.1(4) . . . . ?
C1 N51 C55 C54 3.3(4) . . . . ?
Mn1 N51 C55 C54 -171.7(2) . . . . ?
C1 N51 C55 C6 -174.3(2) . . . . ?
Mn1 N51 C55 C6 10.7(3) . . . . ?
C3 C54 C55 N51 -1.1(4) . . . . ?
C3 C54 C55 C6 176.3(3) . . . . ?
N51 C55 C6 N2 -4.5(4) . . . . ?
C54 C55 C6 N2 178.1(3) . . . . ?
N51 C55 C6 C7 172.1(3) . . . . ?
C54 C55 C6 C7 -5.3(5) . . . . ?
N2 C6 C7 C8 1.0(4) . . . . ?
C55 C6 C7 C8 -175.3(3) . . . . ?
C6 C7 C8 C9 -1.1(4) . . . . ?
C7 C8 C9 C10 -0.2(4) . . . . ?
C8 C9 C10 N2 1.7(5) . . . . ?
C9 C10 N2 C6 -1.8(4) . . . . ?
C9 C10 N2 Mn1 179.3(2) . . . . ?
C7 C6 N2 C10 0.4(4) . . . . ?
C55 C6 N2 C10 177.1(2) . . . . ?
C7 C6 N2 Mn1 179.4(2) . . . . ?
C55 C6 N2 Mn1 -3.9(3) . . . . ?
C12 Mn1 N2 C10 7.5(3) . . . . ?
C11 Mn1 N2 C10 -79.6(3) . . . . ?
N51 Mn1 N2 C10 -173.7(2) . . . . ?
N1 Mn1 N2 C10 97.4(2) . . . . ?
C12 Mn1 N2 C6 -171.4(2) . . . . ?
C11 Mn1 N2 C6 101.5(2) . . . . ?
N51 Mn1 N2 C6 7.33(19) . . . . ?
N1 Mn1 N2 C6 -81.5(2) . . . . ?
C13 Mn1 N1 C2 -43.1(3) . . . . ?
C12 Mn1 N1 C2 -130.1(3) . . . . ?
N2 Mn1 N1 C2 131.4(3) . . . . ?
N51 Mn1 N1 C2 52.6(3) . . . . ?
C13 Mn1 N1 C5 130.9(2) . . . . ?
C12 Mn1 N1 C5 43.9(2) . . . . ?
N2 Mn1 N1 C5 -54.5(2) . . . . ?
N51 Mn1 N1 C5 -133.3(2) . . . . ?
C2 N1 C5 C4 -0.8(4) . . . . ?
Mn1 N1 C5 C4 -175.8(2) . . . . ?
N1 C5 C4 S3 0.3(4) . . . . ?
C5 C4 S3 C2 0.3(3) . . . . ?
C5 N1 C2 S3 1.0(3) . . . . ?
Mn1 N1 C2 S3 175.26(15) . . . . ?
C5 N1 C2 Au1 -176.1(2) . . . . ?
Mn1 N1 C2 Au1 -1.8(5) . . . . ?
C4 S3 C2 N1 -0.7(3) . . . . ?
C4 S3 C2 Au1 176.87(19) . . . . ?
C23 P1 C17 C22 -172.3(3) . . . . ?
C29 P1 C17 C22 77.3(3) . . . . ?
Au1 P1 C17 C22 -43.8(3) . . . . ?
C23 P1 C17 C18 3.1(3) . . . . ?
C29 P1 C17 C18 -107.2(3) . . . . ?
Au1 P1 C17 C18 131.6(2) . . . . ?
C22 C17 C18 C19 0.8(5) . . . . ?
P1 C17 C18 C19 -174.6(3) . . . . ?
C17 C18 C19 C20 0.6(5) . . . . ?
C18 C19 C20 C21 -2.0(5) . . . . ?
C19 C20 C21 C22 1.9(5) . . . . ?
C20 C21 C22 C17 -0.5(5) . . . . ?
C18 C17 C22 C21 -0.9(5) . . . . ?
P1 C17 C22 C21 174.7(2) . . . . ?
C29 P1 C23 C28 -143.2(3) . . . . ?
C17 P1 C23 C28 103.7(3) . . . . ?
Au1 P1 C23 C28 -21.9(3) . . . . ?
C29 P1 C23 C24 38.9(3) . . . . ?
C17 P1 C23 C24 -74.2(3) . . . . ?
Au1 P1 C23 C24 160.2(2) . . . . ?
C28 C23 C24 C25 -0.5(5) . . . . ?
P1 C23 C24 C25 177.4(3) . . . . ?
C23 C24 C25 C26 0.6(5) . . . . ?
C24 C25 C26 C27 -0.7(5) . . . . ?
C25 C26 C27 C28 0.6(5) . . . . ?
C26 C27 C28 C23 -0.4(5) . . . . ?
C24 C23 C28 C27 0.4(5) . . . . ?
P1 C23 C28 C27 -177.5(3) . . . . ?
C23 P1 C29 C30 -120.1(3) . . . . ?
C17 P1 C29 C30 -8.6(3) . . . . ?
Au1 P1 C29 C30 113.9(3) . . . . ?
C23 P1 C29 C34 60.5(3) . . . . ?
C17 P1 C29 C34 172.0(3) . . . . ?
Au1 P1 C29 C34 -65.4(3) . . . . ?
C34 C29 C30 C31 0.7(5) . . . . ?
P1 C29 C30 C31 -178.7(3) . . . . ?
C29 C30 C31 C32 -1.0(5) . . . . ?
C30 C31 C32 C33 0.8(6) . . . . ?
C31 C32 C33 C34 -0.3(6) . . . . ?
C32 C33 C34 C29 0.0(5) . . . . ?
C30 C29 C34 C33 -0.2(5) . . . . ?
P1 C29 C34 C33 179.2(3) . . . . ?
